data_4080803
loop_
_publ_author_name
'Yuan, Jian'
'Schrock, Richard R.'
'Gerber, Laura C. H.'
'M\"uller, Peter'
'Smith, Stacey'

_publ_section_title
;
 Synthesis and ROMP Chemistry of Decafluoroterphenoxide Molybdenum Imido
 Alkylidene and Ethylene Complexes
;
_journal_issue 10
_journal_name_full Organometallics
_journal_page_first 2983
_journal_paper_doi 10.1021/om400199u
_journal_volume 32
_journal_year 2013
_chemical_formula_sum 'C44 H31 F15 Mo N3 O1.5'
_chemical_formula_weight 1006.66
_chemical_name_systematic
; 
 ? 
;
_space_group_IT_number 2
_symmetry_cell_setting triclinic
_symmetry_space_group_name_Hall '-P 1'
_symmetry_space_group_name_H-M 'P -1'
_atom_sites_solution_hydrogens geom
_atom_sites_solution_primary direct
_atom_sites_solution_secondary difmap
_audit_creation_method SHELXL-97
_cell_angle_alpha 96.2670(10)
_cell_angle_beta 105.5080(10)
_cell_angle_gamma 100.9520(10)
_cell_formula_units_Z 4
_cell_length_a 11.9807(8)
_cell_length_b 16.7624(11)
_cell_length_c 22.1895(15)
_cell_measurement_reflns_used 9387
_cell_measurement_temperature 100(2)
_cell_measurement_theta_max 31.58
_cell_measurement_theta_min 2.32
_cell_volume 4155.1(5)
_computing_cell_refinement 'SAINT 7.46A (Bruker-AXS, 2011)'
_computing_data_collection 'APEX2 v2011.4.0 (Bruker-AXS, 2011)'
_computing_data_reduction 'SAINT 7.46A (Bruker-AXS, 2011)'
_computing_molecular_graphics 'Bruker SHELXTL'
_computing_publication_material 'Bruker SHELXTL'
_computing_structure_refinement 'SHELXL-97 (Sheldrick, 2008)'
_computing_structure_solution 'SHELXS-97 (Sheldrick, 2008)'
_diffrn_ambient_temperature 100(2)
_diffrn_detector_area_resol_mean 8.3
_diffrn_measured_fraction_theta_full 0.998
_diffrn_measured_fraction_theta_max 0.998
_diffrn_measurement_device_type 'Bruker Smart APEX2 CCD'
_diffrn_measurement_method '\f and \w scans'
_diffrn_radiation_monochromator 'Incoatech I\mS multilayer optics'
_diffrn_radiation_source 'I\mS micro-focus sealed tube'
_diffrn_radiation_type MoK\a
_diffrn_radiation_wavelength 0.71073
_diffrn_reflns_av_R_equivalents 0.0325
_diffrn_reflns_av_sigmaI/netI 0.0180
_diffrn_reflns_limit_h_max 17
_diffrn_reflns_limit_h_min -16
_diffrn_reflns_limit_k_max 24
_diffrn_reflns_limit_k_min -24
_diffrn_reflns_limit_l_max 32
_diffrn_reflns_limit_l_min -32
_diffrn_reflns_number 249296
_diffrn_reflns_theta_full 31.51
_diffrn_reflns_theta_max 31.51
_diffrn_reflns_theta_min 1.26
_exptl_absorpt_coefficient_mu 0.424
_exptl_absorpt_correction_T_max 0.9430
_exptl_absorpt_correction_T_min 0.8762
_exptl_absorpt_correction_type multi-scan
_exptl_absorpt_process_details 'SADABS (Sheldrick, 2009)'
_exptl_crystal_colour red
_exptl_crystal_density_diffrn 1.609
_exptl_crystal_density_method 'not measured'
_exptl_crystal_description block
_exptl_crystal_F_000 2020
_exptl_crystal_size_max 0.32
_exptl_crystal_size_mid 0.17
_exptl_crystal_size_min 0.14
_refine_diff_density_max 0.552
_refine_diff_density_min -0.490
_refine_diff_density_rms 0.057
_refine_ls_extinction_method none
_refine_ls_goodness_of_fit_ref 1.023
_refine_ls_hydrogen_treatment mixed
_refine_ls_matrix_type full
_refine_ls_number_parameters 1420
_refine_ls_number_reflns 27615
_refine_ls_number_restraints 870
_refine_ls_restrained_S_all 1.013
_refine_ls_R_factor_all 0.0332
_refine_ls_R_factor_gt 0.0270
_refine_ls_shift/su_max 0.003
_refine_ls_shift/su_mean 0.000
_refine_ls_structure_factor_coef Fsqd
_refine_ls_weighting_details 'calc w=1/[\s^2^(Fo^2^)+(0.0287P)^2^+2.5074P] where P=(Fo^2^+2Fc^2^)/3'
_refine_ls_weighting_scheme calc
_refine_ls_wR_factor_gt 0.0657
_refine_ls_wR_factor_ref 0.0693
_reflns_number_gt 24205
_reflns_number_total 27615
_reflns_threshold_expression >2sigma(I)
_cod_data_source_file om400199u_si_002.cif
_cod_data_source_block x12207
_cod_depositor_comments
;
The following automatic conversions were performed:

'_symmetry_cell_setting' value 'Triclinic' changed to 'triclinic'
according to /home/saulius/struct/CIF-dictionaries/cif_core.dic
dictionary named 'cif_core.dic' version 2.3.1 from 2005-06-27.

Automatic conversion script
Id: cif_fix_values 1891 2012-01-12 08:04:46Z andrius 
;
_cod_original_sg_symbol_H-M P-1
_cod_original_formula_sum 'C44 H31 F15 Mo N3 O1.50'
_cod_database_code 4080803

loop_
_symmetry_equiv_pos_as_xyz
'x, y, z'
'-x, -y, -z'

loop_
_atom_site_label
_atom_site_type_symbol
_atom_site_fract_x
_atom_site_fract_y
_atom_site_fract_z
_atom_site_U_iso_or_equiv
_atom_site_adp_type
_atom_site_occupancy
_atom_site_symmetry_multiplicity
_atom_site_calc_flag
_atom_site_refinement_flags
_atom_site_disorder_assembly
_atom_site_disorder_group
Mo1 Mo 0.631023(8) 0.820885(6) 0.272374(4) 0.01493(2) Uani 1 1 d . . .
C1 C 0.70043(11) 0.77495(7) 0.21395(6) 0.0198(2) Uani 1 1 d D . .
H1 H 0.7779(12) 0.7722(10) 0.2378(7) 0.024 Uiso 1 1 d D . .
C2 C 0.66645(11) 0.73897(8) 0.14358(6) 0.0214(2) Uani 1 1 d . . .
C3 C 0.78023(13) 0.73611(10) 0.12440(7) 0.0312(3) Uani 1 1 d . . .
H3A H 0.7585 0.7086 0.0802 0.047 Uiso 1 1 calc R . .
H3B H 0.8280 0.7055 0.1520 0.047 Uiso 1 1 calc R . .
H3C H 0.8265 0.7924 0.1287 0.047 Uiso 1 1 calc R . .
C4 C 0.59470(14) 0.65007(8) 0.13601(7) 0.0290(3) Uani 1 1 d . . .
H4A H 0.5196 0.6511 0.1455 0.044 Uiso 1 1 calc R . .
H4B H 0.6408 0.6204 0.1654 0.044 Uiso 1 1 calc R . .
H4C H 0.5780 0.6221 0.0924 0.044 Uiso 1 1 calc R . .
C5 C 0.59542(11) 0.79115(7) 0.10330(5) 0.0203(2) Uani 1 1 d . . .
C6 C 0.64113(12) 0.87627(8) 0.11205(6) 0.0240(2) Uani 1 1 d . . .
H6 H 0.7174 0.9000 0.1412 0.029 Uiso 1 1 calc R . .
C7 C 0.57707(13) 0.92655(8) 0.07890(6) 0.0274(3) Uani 1 1 d . . .
H7 H 0.6087 0.9844 0.0864 0.033 Uiso 1 1 calc R . .
C8 C 0.46674(13) 0.89266(9) 0.03472(6) 0.0281(3) Uani 1 1 d . . .
H8 H 0.4224 0.9272 0.0123 0.034 Uiso 1 1 calc R . .
C9 C 0.42200(12) 0.80823(9) 0.02362(6) 0.0271(3) Uani 1 1 d . . .
H9 H 0.3476 0.7845 -0.0073 0.032 Uiso 1 1 calc R . .
C10 C 0.48581(12) 0.75793(8) 0.05776(6) 0.0238(2) Uani 1 1 d . . .
H10 H 0.4541 0.7001 0.0499 0.029 Uiso 1 1 calc R . .
N1 N 0.49387(9) 0.82053(6) 0.21871(5) 0.01821(18) Uani 1 1 d . . .
C11 C 0.39304(10) 0.83842(7) 0.18110(5) 0.0185(2) Uani 1 1 d . . .
C12 C 0.37877(11) 0.91901(8) 0.17850(6) 0.0227(2) Uani 1 1 d . . .
F12 F 0.46373(7) 0.98245(5) 0.21535(5) 0.0351(2) Uani 1 1 d . . .
C13 C 0.27854(11) 0.93530(8) 0.13875(7) 0.0244(2) Uani 1 1 d . . .
F13 F 0.26706(8) 1.01299(5) 0.13768(5) 0.0367(2) Uani 1 1 d . . .
C14 C 0.18799(11) 0.87140(9) 0.10094(6) 0.0240(2) Uani 1 1 d . . .
F14 F 0.09102(7) 0.88776(6) 0.06363(4) 0.03325(19) Uani 1 1 d . . .
C15 C 0.19729(11) 0.79102(8) 0.10386(6) 0.0240(2) Uani 1 1 d . . .
F15 F 0.10731(8) 0.72874(6) 0.07033(4) 0.0361(2) Uani 1 1 d . . .
C16 C 0.29893(11) 0.77526(8) 0.14275(6) 0.0211(2) Uani 1 1 d . . .
F16 F 0.30676(7) 0.69688(5) 0.14387(4) 0.02986(17) Uani 1 1 d . . .
N3 N 0.69564(10) 0.94888(7) 0.26299(5) 0.0218(2) Uani 1 1 d . . .
C17 C 0.73685(13) 1.01645(9) 0.26666(7) 0.0289(3) Uani 1 1 d . . .
C18 C 0.7914(2) 1.10334(11) 0.27204(12) 0.0580(6) Uani 1 1 d . . .
H18A H 0.8575 1.1209 0.3113 0.087 Uiso 1 1 calc R . .
H18B H 0.7320 1.1361 0.2728 0.087 Uiso 1 1 calc R . .
H18C H 0.8213 1.1114 0.2356 0.087 Uiso 1 1 calc R . .
N2 N 0.57901(9) 0.72181(6) 0.31561(5) 0.01865(18) Uani 1 1 d . . .
C21 C 0.37741(12) 0.74951(10) 0.31594(7) 0.0307(3) Uani 1 1 d . . .
H21A H 0.3348 0.7265 0.2713 0.046 Uiso 1 1 calc R . .
H21B H 0.4072 0.8091 0.3203 0.046 Uiso 1 1 calc R . .
H21C H 0.3232 0.7387 0.3418 0.046 Uiso 1 1 calc R . .
C22 C 0.47945(11) 0.71017(8) 0.33790(6) 0.0241(2) Uani 1 1 d . . .
C23 C 0.48857(13) 0.65383(10) 0.37851(7) 0.0325(3) Uani 1 1 d . . .
H23 H 0.4327 0.6349 0.4001 0.039 Uiso 1 1 calc R . .
C24 C 0.59645(14) 0.62913(9) 0.38220(7) 0.0307(3) Uani 1 1 d . . .
H24 H 0.6263 0.5906 0.4067 0.037 Uiso 1 1 calc R . .
C25 C 0.65023(12) 0.67114(7) 0.34376(6) 0.0225(2) Uani 1 1 d . . .
C26 C 0.76637(13) 0.66664(8) 0.33284(7) 0.0286(3) Uani 1 1 d . . .
H26A H 0.8035 0.6303 0.3595 0.043 Uiso 1 1 calc R . .
H26B H 0.8188 0.7219 0.3437 0.043 Uiso 1 1 calc R . .
H26C H 0.7533 0.6448 0.2881 0.043 Uiso 1 1 calc R . .
O1 O 0.76434(7) 0.86182(5) 0.35245(4) 0.01769(15) Uani 1 1 d . . .
C31 C 0.83419(10) 0.93348(7) 0.38590(5) 0.0174(2) Uani 1 1 d . . .
C32 C 0.79158(11) 0.98591(7) 0.42351(5) 0.0191(2) Uani 1 1 d . . .
C33 C 0.86469(12) 1.06151(7) 0.45681(6) 0.0236(2) Uani 1 1 d . . .
H33 H 0.8353 1.0967 0.4822 0.028 Uiso 1 1 calc R . .
C34 C 0.97967(13) 1.08599(8) 0.45329(6) 0.0261(3) Uani 1 1 d . . .
H34 H 1.0289 1.1375 0.4762 0.031 Uiso 1 1 calc R . .
C35 C 1.02212(12) 1.03461(8) 0.41598(6) 0.0248(2) Uani 1 1 d . . .
H35 H 1.1008 1.0513 0.4133 0.030 Uiso 1 1 calc R . .
C36 C 0.95074(11) 0.95876(7) 0.38234(6) 0.0200(2) Uani 1 1 d . . .
C37 C 0.99494(11) 0.90482(8) 0.34080(6) 0.0221(2) Uani 1 1 d . . .
C38 C 1.00356(11) 0.92288(9) 0.28234(6) 0.0257(2) Uani 1 1 d . . .
F38 F 0.97195(8) 0.99042(6) 0.26250(4) 0.03220(18) Uani 1 1 d . . .
C39 C 1.04177(12) 0.87239(10) 0.24229(7) 0.0304(3) Uani 1 1 d . . .
F39 F 1.04706(9) 0.89209(7) 0.18601(5) 0.0421(2) Uani 1 1 d . . .
C40 C 1.07213(12) 0.80143(10) 0.26007(7) 0.0314(3) Uani 1 1 d . . .
F40 F 1.10726(9) 0.75180(7) 0.22097(5) 0.0421(2) Uani 1 1 d . . .
C41 C 1.06555(12) 0.78138(9) 0.31804(7) 0.0276(3) Uani 1 1 d . . .
F41 F 1.09554(8) 0.71307(6) 0.33593(4) 0.03493(19) Uani 1 1 d . . .
C42 C 1.02748(11) 0.83328(8) 0.35728(6) 0.0235(2) Uani 1 1 d . . .
F42 F 1.02256(8) 0.81217(5) 0.41317(4) 0.02805(16) Uani 1 1 d . . .
C43 C 0.66765(11) 0.96095(7) 0.42659(6) 0.0201(2) Uani 1 1 d . . .
C44 C 0.58200(13) 1.00379(8) 0.40222(7) 0.0279(3) Uani 1 1 d . . .
F44 F 0.60991(9) 1.06772(6) 0.37329(5) 0.0413(2) Uani 1 1 d . . .
C45 C 0.46767(14) 0.98317(10) 0.40690(8) 0.0345(3) Uani 1 1 d . . .
F45 F 0.38750(10) 1.02617(8) 0.38336(6) 0.0570(3) Uani 1 1 d . . .
C46 C 0.43532(13) 0.91797(10) 0.43582(7) 0.0308(3) Uani 1 1 d . . .
F46 F 0.32424(8) 0.89735(7) 0.44028(5) 0.0437(2) Uani 1 1 d . . .
C47 C 0.51776(12) 0.87396(9) 0.46093(6) 0.0265(3) Uani 1 1 d . . .
F47 F 0.48649(8) 0.81225(6) 0.49042(5) 0.0386(2) Uani 1 1 d . . .
C48 C 0.63166(11) 0.89553(8) 0.45569(6) 0.0219(2) Uani 1 1 d . . .
F48 F 0.71035(7) 0.85261(5) 0.48120(4) 0.02966(17) Uani 1 1 d . . .
Mo2 Mo 0.875275(8) 0.704378(6) 0.795734(4) 0.01444(2) Uani 1 1 d D . .
C51 C 0.7616(9) 0.7709(6) 0.7813(5) 0.0119(10) Uani 0.53(4) 1 d PDU A 1
H51 H 0.742(4) 0.791(3) 0.8185(13) 0.014 Uiso 0.53(4) 1 d PD A 1
C52 C 0.6916(8) 0.8024(5) 0.7247(5) 0.0184(11) Uani 0.53(4) 1 d PDU A 1
C53 C 0.5806(8) 0.8260(6) 0.7371(6) 0.0316(16) Uani 0.53(4) 1 d PDU A 1
H53A H 0.5278 0.7771 0.7428 0.047 Uiso 0.53(4) 1 calc PR A 1
H53B H 0.5386 0.8482 0.7008 0.047 Uiso 0.53(4) 1 calc PR A 1
H53C H 0.6049 0.8679 0.7754 0.047 Uiso 0.53(4) 1 calc PR A 1
C54 C 0.7781(14) 0.8805(8) 0.7187(8) 0.0292(18) Uani 0.53(4) 1 d PDU A 1
H54A H 0.8005 0.9210 0.7577 0.044 Uiso 0.53(4) 1 calc PR A 1
H54B H 0.7388 0.9042 0.6826 0.044 Uiso 0.53(4) 1 calc PR A 1
H54C H 0.8495 0.8655 0.7119 0.044 Uiso 0.53(4) 1 calc PR A 1
C55 C 0.6512(12) 0.7373(6) 0.6646(5) 0.0200(11) Uani 0.53(4) 1 d PDU A 1
C56 C 0.5856(10) 0.6591(5) 0.6652(5) 0.0204(12) Uani 0.53(4) 1 d PDU A 1
H56 H 0.5669 0.6474 0.7028 0.024 Uiso 0.53(4) 1 calc PR A 1
C57 C 0.5473(16) 0.5983(7) 0.6118(6) 0.0306(16) Uani 0.53(4) 1 d PDU A 1
H57 H 0.5065 0.5447 0.6139 0.037 Uiso 0.53(4) 1 calc PR A 1
C58 C 0.568(2) 0.6148(8) 0.5559(7) 0.0357(18) Uani 0.53(4) 1 d PDU A 1
H58 H 0.5404 0.5732 0.5192 0.043 Uiso 0.53(4) 1 calc PR A 1
C59 C 0.6285(13) 0.6921(7) 0.5538(5) 0.0345(15) Uani 0.53(4) 1 d PDU A 1
H59 H 0.6425 0.7041 0.5152 0.041 Uiso 0.53(4) 1 calc PR A 1
C60 C 0.670(2) 0.7537(8) 0.6078(6) 0.0258(14) Uani 0.53(4) 1 d PDU A 1
H60 H 0.7116 0.8069 0.6055 0.031 Uiso 0.53(4) 1 calc PR A 1
C51A C 0.7623(12) 0.7678(8) 0.7721(7) 0.0224(18) Uani 0.47(4) 1 d PDU A 2
H51A H 0.760(5) 0.784(4) 0.8139(15) 0.027 Uiso 0.47(4) 1 d PD A 2
C52A C 0.6984(9) 0.8014(6) 0.7156(6) 0.0217(14) Uani 0.47(4) 1 d PDU A 2
C53A C 0.5883(9) 0.8263(6) 0.7284(7) 0.0329(18) Uani 0.47(4) 1 d PDU A 2
H53D H 0.5497 0.8523 0.6935 0.049 Uiso 0.47(4) 1 calc PR A 2
H53E H 0.6130 0.8653 0.7683 0.049 Uiso 0.47(4) 1 calc PR A 2
H53F H 0.5322 0.7771 0.7313 0.049 Uiso 0.47(4) 1 calc PR A 2
C54A C 0.7862(15) 0.8796(9) 0.7116(10) 0.028(2) Uani 0.47(4) 1 d PDU A 2
H54D H 0.8535 0.8639 0.7001 0.043 Uiso 0.47(4) 1 calc PR A 2
H54E H 0.8152 0.9161 0.7529 0.043 Uiso 0.47(4) 1 calc PR A 2
H54F H 0.7455 0.9083 0.6794 0.043 Uiso 0.47(4) 1 calc PR A 2
C55A C 0.6568(13) 0.7377(6) 0.6551(6) 0.0212(14) Uani 0.47(4) 1 d PDU A 2
C56A C 0.5920(14) 0.6586(7) 0.6558(7) 0.0289(17) Uani 0.47(4) 1 d PDU A 2
H56A H 0.5754 0.6463 0.6938 0.035 Uiso 0.47(4) 1 calc PR A 2
C57A C 0.5519(19) 0.5984(8) 0.6021(7) 0.0314(18) Uani 0.47(4) 1 d PDU A 2
H57A H 0.5073 0.5455 0.6030 0.038 Uiso 0.47(4) 1 calc PR A 2
C58A C 0.577(2) 0.6158(9) 0.5473(7) 0.0307(19) Uani 0.47(4) 1 d PDU A 2
H58A H 0.5521 0.5741 0.5108 0.037 Uiso 0.47(4) 1 calc PR A 2
C59A C 0.6387(14) 0.6938(7) 0.5451(6) 0.0288(16) Uani 0.47(4) 1 d PDU A 2
H59A H 0.6529 0.7064 0.5067 0.035 Uiso 0.47(4) 1 calc PR A 2
C60A C 0.679(2) 0.7529(9) 0.5994(7) 0.027(2) Uani 0.47(4) 1 d PDU A 2
H60A H 0.7238 0.8057 0.5981 0.032 Uiso 0.47(4) 1 calc PR A 2
N4 N 0.88265(9) 0.67755(6) 0.71873(5) 0.01995(19) Uani 1 1 d DU A .
C61 C 0.8834(5) 0.6344(5) 0.6613(3) 0.0260(12) Uani 0.53(2) 1 d PDU A 1
C62 C 0.8574(9) 0.5495(5) 0.6475(4) 0.0393(16) Uani 0.53(2) 1 d PDU A 1
F62 F 0.8356(10) 0.5052(5) 0.6906(4) 0.0558(19) Uani 0.53(2) 1 d PDU A 1
C63 C 0.8526(10) 0.5087(5) 0.5888(4) 0.0521(18) Uani 0.53(2) 1 d PDU A 1
F63 F 0.8234(10) 0.4269(4) 0.5761(4) 0.086(2) Uani 0.53(2) 1 d PDU A 1
C64 C 0.8774(11) 0.5522(6) 0.5440(4) 0.0529(18) Uani 0.53(2) 1 d PDU A 1
F64 F 0.8744(9) 0.5142(7) 0.4870(4) 0.085(2) Uani 0.53(2) 1 d PDU A 1
C65 C 0.9068(16) 0.6363(6) 0.5558(4) 0.0446(17) Uani 0.53(2) 1 d PDU A 1
F65 F 0.9327(14) 0.6798(8) 0.5127(5) 0.0633(19) Uani 0.53(2) 1 d PDU A 1
C66 C 0.9112(16) 0.6761(6) 0.6144(5) 0.0356(17) Uani 0.53(2) 1 d PDU A 1
F66 F 0.9429(13) 0.7590(6) 0.6264(6) 0.0425(16) Uani 0.53(2) 1 d PDU A 1
C61A C 0.8769(5) 0.6406(5) 0.6602(4) 0.0225(12) Uani 0.47(2) 1 d PDU A 2
C62A C 0.8361(9) 0.5550(5) 0.6402(4) 0.0304(14) Uani 0.47(2) 1 d PDU A 2
F62A F 0.8072(11) 0.5068(4) 0.6811(5) 0.0446(17) Uani 0.47(2) 1 d PDU A 2
C63A C 0.8269(10) 0.5182(4) 0.5798(4) 0.0389(17) Uani 0.47(2) 1 d PDU A 2
F63A F 0.7874(11) 0.4361(4) 0.5623(5) 0.068(2) Uani 0.47(2) 1 d PDU A 2
C64A C 0.8602(10) 0.5670(5) 0.5378(4) 0.0366(16) Uani 0.47(2) 1 d PDU A 2
F64A F 0.8496(8) 0.5302(5) 0.4790(4) 0.0556(17) Uani 0.47(2) 1 d PDU A 2
C65A C 0.9036(17) 0.6510(5) 0.5571(5) 0.0328(14) Uani 0.47(2) 1 d PDU A 2
F65A F 0.9317(17) 0.6970(6) 0.5150(6) 0.0506(15) Uani 0.47(2) 1 d PDU A 2
C66A C 0.9121(15) 0.6873(6) 0.6171(4) 0.0209(12) Uani 0.47(2) 1 d PDU A 2
F66A F 0.9531(13) 0.7685(5) 0.6341(6) 0.0293(11) Uani 0.47(2) 1 d PDU A 2
N6 N 0.73986(10) 0.58995(6) 0.78030(5) 0.02088(19) Uani 1 1 d . A .
C67 C 0.67374(12) 0.53077(8) 0.77851(6) 0.0227(2) Uani 1 1 d . . .
C68 C 0.58837(15) 0.45598(9) 0.77713(8) 0.0359(3) Uani 1 1 d . A .
H68A H 0.6308 0.4154 0.7950 0.054 Uiso 1 1 calc R . .
H68B H 0.5406 0.4334 0.7332 0.054 Uiso 1 1 calc R . .
H68C H 0.5361 0.4687 0.8023 0.054 Uiso 1 1 calc R . .
N5 N 1.03373(9) 0.79253(6) 0.83339(5) 0.01670(17) Uani 1 1 d . A .
C71 C 1.14898(11) 0.70567(8) 0.78496(6) 0.0232(2) Uani 1 1 d . A .
H71A H 1.1242 0.7186 0.7420 0.035 Uiso 1 1 calc R . .
H71B H 1.0965 0.6544 0.7874 0.035 Uiso 1 1 calc R . .
H71C H 1.2311 0.6990 0.7948 0.035 Uiso 1 1 calc R . .
C72 C 1.14158(10) 0.77425(7) 0.83166(6) 0.0194(2) Uani 1 1 d . . .
C73 C 1.23297(12) 0.83197(9) 0.87456(7) 0.0306(3) Uani 1 1 d . A .
H73 H 1.3155 0.8340 0.8828 0.037 Uiso 1 1 calc R . .
C74 C 1.18098(12) 0.88836(9) 0.90440(7) 0.0288(3) Uani 1 1 d . . .
H74 H 1.2224 0.9350 0.9363 0.035 Uiso 1 1 calc R A .
C75 C 1.06035(10) 0.86288(7) 0.87866(6) 0.0196(2) Uani 1 1 d . A .
C76 C 0.96912(12) 0.90201(9) 0.89615(7) 0.0279(3) Uani 1 1 d . . .
H76A H 1.0088 0.9516 0.9281 0.042 Uiso 1 1 calc R A .
H76B H 0.9193 0.8631 0.9135 0.042 Uiso 1 1 calc R . .
H76C H 0.9193 0.9171 0.8583 0.042 Uiso 1 1 calc R . .
O2 O 0.89545(8) 0.68287(5) 0.88471(4) 0.01946(16) Uani 1 1 d . A .
C81 C 0.85195(11) 0.62214(7) 0.91200(5) 0.0201(2) Uani 1 1 d . . .
C82 C 0.89822(12) 0.55087(8) 0.91541(6) 0.0221(2) Uani 1 1 d . A .
C83 C 0.84554(13) 0.48562(8) 0.94032(6) 0.0277(3) Uani 1 1 d . . .
H83 H 0.8769 0.4377 0.9424 0.033 Uiso 1 1 calc R A .
C84 C 0.74843(14) 0.49003(9) 0.96194(7) 0.0311(3) Uani 1 1 d . A .
H84 H 0.7128 0.4451 0.9784 0.037 Uiso 1 1 calc R . .
C85 C 0.70322(13) 0.56032(9) 0.95952(6) 0.0289(3) Uani 1 1 d . . .
H85 H 0.6368 0.5635 0.9746 0.035 Uiso 1 1 calc R A .
C86 C 0.75440(12) 0.62640(8) 0.93510(6) 0.0235(2) Uani 1 1 d . A .
C87 C 0.70216(12) 0.69970(8) 0.92925(6) 0.0247(2) Uani 1 1 d . . .
C88 C 0.59122(12) 0.69506(9) 0.88687(7) 0.0292(3) Uani 1 1 d . A .
F88 F 0.52899(8) 0.62290(6) 0.84966(5) 0.0376(2) Uani 1 1 d . . .
C89 C 0.54270(13) 0.76257(10) 0.87969(8) 0.0344(3) Uani 1 1 d . . .
F89 F 0.43746(8) 0.75542(7) 0.83632(6) 0.0501(3) Uani 1 1 d . A .
C90 C 0.60381(14) 0.83830(10) 0.91629(8) 0.0344(3) Uani 1 1 d . A .
F90 F 0.55605(10) 0.90393(6) 0.90932(6) 0.0470(3) Uani 1 1 d . . .
C91 C 0.71374(14) 0.84568(9) 0.95887(7) 0.0321(3) Uani 1 1 d . . .
F91 F 0.77397(9) 0.91896(6) 0.99371(5) 0.0422(2) Uani 1 1 d . A .
C92 C 0.76167(13) 0.77717(9) 0.96464(6) 0.0274(3) Uani 1 1 d . A .
F92 F 0.86917(8) 0.78602(6) 1.00574(4) 0.03458(19) Uani 1 1 d . . .
C93 C 0.99816(12) 0.54279(7) 0.88942(6) 0.0222(2) Uani 1 1 d . . .
C94 C 0.98600(13) 0.47918(8) 0.84037(6) 0.0263(3) Uani 1 1 d . A .
F94 F 0.87980(8) 0.42658(5) 0.81362(4) 0.03444(19) Uani 1 1 d . . .
C95 C 1.07955(14) 0.46785(8) 0.81779(7) 0.0295(3) Uani 1 1 d . . .
F95 F 1.06459(9) 0.40602(6) 0.77056(5) 0.0422(2) Uani 1 1 d . A .
C96 C 1.18990(13) 0.52048(9) 0.84407(7) 0.0278(3) Uani 1 1 d . A .
F96 F 1.28149(9) 0.51058(6) 0.82259(5) 0.0370(2) Uani 1 1 d . . .
C97 C 1.20539(12) 0.58452(8) 0.89249(6) 0.0255(2) Uani 1 1 d . . .
F97 F 1.31317(8) 0.63488(6) 0.91861(4) 0.03324(18) Uani 1 1 d . A .
C98 C 1.11059(12) 0.59542(8) 0.91402(6) 0.0233(2) Uani 1 1 d . A .
F98 F 1.13033(8) 0.65671(5) 0.96212(4) 0.02922(17) Uani 1 1 d . . .
C1S C 0.1506(12) 0.5384(8) 0.6682(8) 0.056(2) Uani 0.550(5) 1 d PDU B 1
H1S1 H 0.1857 0.5041 0.6976 0.084 Uiso 0.550(5) 1 calc PR B 1
H1S2 H 0.0972 0.5030 0.6291 0.084 Uiso 0.550(5) 1 calc PR B 1
H1S3 H 0.1055 0.5706 0.6879 0.084 Uiso 0.550(5) 1 calc PR B 1
C2S C 0.2466(7) 0.5951(4) 0.6530(3) 0.0567(17) Uani 0.550(5) 1 d PDU B 1
H2S1 H 0.3009 0.6313 0.6922 0.068 Uiso 0.550(5) 1 calc PR B 1
H2S2 H 0.2934 0.5631 0.6336 0.068 Uiso 0.550(5) 1 calc PR B 1
O1S O 0.1931(3) 0.6433(2) 0.60991(16) 0.0471(7) Uani 0.550(5) 1 d PDU B 1
C3S C 0.2765(3) 0.6909(3) 0.5860(2) 0.0577(11) Uani 0.550(5) 1 d PDU B 1
H3S1 H 0.3166 0.6544 0.5655 0.069 Uiso 0.550(5) 1 calc PR B 1
H3S2 H 0.3378 0.7300 0.6214 0.069 Uiso 0.550(5) 1 calc PR B 1
C4S C 0.2152(5) 0.7374(3) 0.5391(3) 0.0621(14) Uani 0.550(5) 1 d PDU B 1
H4S1 H 0.2734 0.7697 0.5222 0.093 Uiso 0.550(5) 1 calc PR B 1
H4S2 H 0.1774 0.7745 0.5598 0.093 Uiso 0.550(5) 1 calc PR B 1
H4S3 H 0.1544 0.6985 0.5043 0.093 Uiso 0.550(5) 1 calc PR B 1
C1SA C 0.1865(15) 0.5508(9) 0.6685(10) 0.057(3) Uani 0.450(5) 1 d PD B 2
H1S4 H 0.2411 0.5176 0.6877 0.086 Uiso 0.450(5) 1 calc PR B 2
H1S5 H 0.1286 0.5182 0.6295 0.086 Uiso 0.450(5) 1 calc PR B 2
H1S6 H 0.1446 0.5674 0.6984 0.086 Uiso 0.450(5) 1 calc PR B 2
C2SA C 0.2562(8) 0.6266(4) 0.6530(4) 0.0461(15) Uani 0.450(5) 1 d PD B 2
H2S3 H 0.3158 0.6593 0.6921 0.055 Uiso 0.450(5) 1 calc PR B 2
H2S4 H 0.2989 0.6102 0.6229 0.055 Uiso 0.450(5) 1 calc PR B 2
O1SA O 0.1775(3) 0.6745(2) 0.62581(16) 0.0365(7) Uani 0.450(5) 1 d PD B 2
C3SA C 0.2344(4) 0.7456(2) 0.60774(19) 0.0385(10) Uani 0.450(5) 1 d PD B 2
H3S3 H 0.3066 0.7736 0.6428 0.046 Uiso 0.450(5) 1 calc PR B 2
H3S4 H 0.1804 0.7839 0.6013 0.046 Uiso 0.450(5) 1 calc PR B 2
C4SA C 0.2693(7) 0.7283(4) 0.5484(3) 0.0593(16) Uani 0.450(5) 1 d PD B 2
H4S4 H 0.3086 0.7801 0.5388 0.089 Uiso 0.450(5) 1 calc PR B 2
H4S5 H 0.1981 0.7022 0.5131 0.089 Uiso 0.450(5) 1 calc PR B 2
H4S6 H 0.3242 0.6913 0.5547 0.089 Uiso 0.450(5) 1 calc PR B 2

loop_
_atom_site_aniso_label
_atom_site_aniso_U_11
_atom_site_aniso_U_22
_atom_site_aniso_U_33
_atom_site_aniso_U_23
_atom_site_aniso_U_13
_atom_site_aniso_U_12
Mo1 0.01460(4) 0.01418(4) 0.01390(4) 0.00146(3) 0.00319(3) 0.00027(3)
C1 0.0199(5) 0.0194(5) 0.0188(5) 0.0031(4) 0.0056(4) 0.0021(4)
C2 0.0240(6) 0.0215(5) 0.0183(5) 0.0013(4) 0.0074(4) 0.0037(4)
C3 0.0310(7) 0.0422(8) 0.0250(6) 0.0036(6) 0.0142(5) 0.0118(6)
C4 0.0386(8) 0.0204(6) 0.0252(6) 0.0022(5) 0.0077(5) 0.0034(5)
C5 0.0234(6) 0.0214(5) 0.0148(5) 0.0022(4) 0.0068(4) 0.0008(4)
C6 0.0259(6) 0.0240(6) 0.0179(5) 0.0032(4) 0.0054(4) -0.0026(5)
C7 0.0349(7) 0.0231(6) 0.0223(6) 0.0063(5) 0.0088(5) 0.0000(5)
C8 0.0316(7) 0.0322(7) 0.0224(6) 0.0098(5) 0.0088(5) 0.0071(5)
C9 0.0243(6) 0.0343(7) 0.0192(5) 0.0049(5) 0.0047(5) 0.0009(5)
C10 0.0253(6) 0.0233(6) 0.0188(5) 0.0014(4) 0.0060(4) -0.0020(5)
N1 0.0174(4) 0.0173(4) 0.0178(4) 0.0016(3) 0.0044(3) 0.0008(3)
C11 0.0168(5) 0.0205(5) 0.0172(5) 0.0016(4) 0.0049(4) 0.0027(4)
C12 0.0171(5) 0.0205(5) 0.0281(6) 0.0012(4) 0.0049(4) 0.0027(4)
F12 0.0211(4) 0.0192(4) 0.0545(6) -0.0032(4) -0.0012(4) 0.0027(3)
C13 0.0201(6) 0.0247(6) 0.0308(6) 0.0063(5) 0.0088(5) 0.0080(5)
F13 0.0255(4) 0.0273(4) 0.0585(6) 0.0118(4) 0.0083(4) 0.0120(3)
C14 0.0185(5) 0.0352(7) 0.0196(5) 0.0048(5) 0.0058(4) 0.0092(5)
F14 0.0226(4) 0.0477(5) 0.0282(4) 0.0053(4) 0.0008(3) 0.0150(4)
C15 0.0186(5) 0.0301(6) 0.0183(5) -0.0040(4) 0.0026(4) 0.0024(5)
F15 0.0235(4) 0.0365(5) 0.0335(4) -0.0127(4) -0.0060(3) 0.0027(3)
C16 0.0200(5) 0.0214(5) 0.0191(5) -0.0006(4) 0.0045(4) 0.0026(4)
F16 0.0265(4) 0.0194(4) 0.0356(4) -0.0021(3) 0.0011(3) 0.0014(3)
N3 0.0210(5) 0.0223(5) 0.0190(5) 0.0062(4) 0.0021(4) 0.0016(4)
C17 0.0278(6) 0.0249(6) 0.0301(7) 0.0120(5) 0.0023(5) 0.0014(5)
C18 0.0550(12) 0.0246(8) 0.0858(16) 0.0238(9) 0.0103(11) -0.0043(7)
N2 0.0187(4) 0.0163(4) 0.0182(4) 0.0025(3) 0.0043(4) -0.0007(3)
C21 0.0213(6) 0.0451(8) 0.0263(6) 0.0076(6) 0.0102(5) 0.0038(6)
C22 0.0212(6) 0.0272(6) 0.0196(5) 0.0027(4) 0.0058(4) -0.0032(5)
C23 0.0306(7) 0.0363(7) 0.0261(6) 0.0107(6) 0.0082(5) -0.0060(6)
C24 0.0347(7) 0.0249(6) 0.0262(6) 0.0108(5) 0.0024(5) -0.0029(5)
C25 0.0252(6) 0.0152(5) 0.0220(5) 0.0032(4) 0.0018(4) -0.0004(4)
C26 0.0297(7) 0.0214(6) 0.0347(7) 0.0072(5) 0.0067(5) 0.0086(5)
O1 0.0179(4) 0.0141(3) 0.0171(4) 0.0010(3) 0.0017(3) 0.0001(3)
C31 0.0195(5) 0.0146(5) 0.0141(5) 0.0029(4) 0.0008(4) 0.0004(4)
C32 0.0229(5) 0.0160(5) 0.0162(5) 0.0035(4) 0.0028(4) 0.0031(4)
C33 0.0312(6) 0.0161(5) 0.0194(5) 0.0009(4) 0.0034(5) 0.0026(4)
C34 0.0313(7) 0.0173(5) 0.0214(6) 0.0003(4) 0.0017(5) -0.0038(5)
C35 0.0241(6) 0.0221(6) 0.0214(5) 0.0029(4) 0.0027(5) -0.0047(5)
C36 0.0201(5) 0.0188(5) 0.0173(5) 0.0020(4) 0.0033(4) -0.0009(4)
C37 0.0166(5) 0.0244(6) 0.0209(5) 0.0002(4) 0.0046(4) -0.0024(4)
C38 0.0183(5) 0.0310(6) 0.0262(6) 0.0056(5) 0.0082(5) -0.0006(5)
F38 0.0323(4) 0.0349(4) 0.0320(4) 0.0131(4) 0.0138(4) 0.0032(3)
C39 0.0216(6) 0.0440(8) 0.0263(6) 0.0048(6) 0.0130(5) 0.0012(5)
F39 0.0399(5) 0.0627(6) 0.0326(5) 0.0131(4) 0.0246(4) 0.0103(5)
C40 0.0201(6) 0.0425(8) 0.0315(7) -0.0015(6) 0.0120(5) 0.0051(5)
F40 0.0364(5) 0.0565(6) 0.0402(5) -0.0003(4) 0.0225(4) 0.0160(4)
C41 0.0191(6) 0.0310(7) 0.0301(6) -0.0004(5) 0.0060(5) 0.0042(5)
F41 0.0328(5) 0.0336(4) 0.0389(5) 0.0013(4) 0.0095(4) 0.0128(4)
C42 0.0187(5) 0.0265(6) 0.0210(5) 0.0002(4) 0.0039(4) -0.0003(4)
F42 0.0345(4) 0.0269(4) 0.0204(4) 0.0027(3) 0.0053(3) 0.0061(3)
C43 0.0225(5) 0.0188(5) 0.0176(5) 0.0018(4) 0.0032(4) 0.0059(4)
C44 0.0313(7) 0.0250(6) 0.0283(6) 0.0081(5) 0.0053(5) 0.0115(5)
F44 0.0433(5) 0.0330(5) 0.0527(6) 0.0241(4) 0.0103(4) 0.0173(4)
C45 0.0308(7) 0.0391(8) 0.0371(8) 0.0093(6) 0.0058(6) 0.0205(6)
F45 0.0410(6) 0.0653(7) 0.0786(8) 0.0327(6) 0.0154(6) 0.0367(6)
C46 0.0230(6) 0.0410(8) 0.0301(7) 0.0031(6) 0.0089(5) 0.0116(6)
F46 0.0254(4) 0.0621(7) 0.0501(6) 0.0106(5) 0.0168(4) 0.0168(4)
C47 0.0247(6) 0.0310(6) 0.0252(6) 0.0067(5) 0.0087(5) 0.0064(5)
F47 0.0302(4) 0.0466(5) 0.0460(5) 0.0231(4) 0.0176(4) 0.0074(4)
C48 0.0216(5) 0.0236(6) 0.0210(5) 0.0058(4) 0.0045(4) 0.0073(4)
F48 0.0226(4) 0.0317(4) 0.0388(5) 0.0204(4) 0.0079(3) 0.0097(3)
Mo2 0.01403(4) 0.01296(4) 0.01535(4) 0.00248(3) 0.00390(3) 0.00135(3)
C51 0.0118(16) 0.0116(16) 0.012(2) 0.0028(15) 0.0024(14) 0.0042(12)
C52 0.022(2) 0.0129(15) 0.0177(19) 0.0010(12) 0.0035(14) 0.0007(12)
C53 0.023(2) 0.042(3) 0.031(3) 0.0055(17) 0.0010(18) 0.023(2)
C54 0.035(4) 0.023(2) 0.025(3) 0.0113(17) 0.002(2) 0.0034(19)
C55 0.0209(19) 0.0238(16) 0.016(2) 0.0092(13) 0.0021(15) 0.0077(13)
C56 0.019(2) 0.0165(16) 0.020(2) 0.0041(14) -0.0014(17) -0.0005(12)
C57 0.035(3) 0.025(2) 0.024(3) 0.0065(16) -0.001(2) 0.0016(18)
C58 0.043(4) 0.028(2) 0.026(4) -0.003(3) -0.001(3) 0.004(2)
C59 0.044(3) 0.044(3) 0.017(2) 0.0121(17) 0.0060(19) 0.014(2)
C60 0.030(3) 0.0218(19) 0.022(3) 0.0056(19) 0.003(3) 0.0020(15)
C51A 0.022(2) 0.022(2) 0.018(3) -0.0014(19) 0.0064(19) -0.0035(16)
C52A 0.0152(18) 0.028(2) 0.024(3) 0.0117(17) 0.0034(18) 0.0084(14)
C53A 0.025(2) 0.024(3) 0.044(4) -0.001(2) 0.007(2) 0.0008(19)
C54A 0.027(3) 0.016(2) 0.035(5) 0.006(2) 0.001(3) -0.0034(18)
C55A 0.018(2) 0.0180(17) 0.020(3) 0.0038(17) -0.002(2) -0.0018(14)
C56A 0.029(3) 0.033(2) 0.024(3) 0.0107(18) 0.008(2) -0.0004(18)
C57A 0.034(3) 0.020(2) 0.029(4) 0.003(2) 0.002(3) -0.0086(18)
C58A 0.039(4) 0.028(2) 0.017(3) 0.0059(18) 0.001(2) -0.002(2)
C59A 0.039(3) 0.023(2) 0.016(3) 0.0069(17) 0.002(2) -0.0064(19)
C60A 0.031(4) 0.028(2) 0.019(3) 0.0133(18) 0.004(2) 0.001(2)
N4 0.0194(5) 0.0197(4) 0.0189(4) 0.0020(4) 0.0051(4) 0.0016(4)
C61 0.024(2) 0.038(2) 0.0141(18) -0.0026(16) 0.0065(17) 0.0041(19)
C62 0.052(4) 0.0335(19) 0.0304(19) -0.0057(14) 0.009(2) 0.0146(19)
F62 0.096(5) 0.0336(18) 0.0438(19) 0.0038(13) 0.025(2) 0.023(2)
C63 0.068(4) 0.048(2) 0.038(2) -0.0121(17) 0.015(2) 0.020(2)
F63 0.138(5) 0.052(2) 0.064(3) -0.0234(17) 0.030(3) 0.030(3)
C64 0.061(4) 0.065(3) 0.030(2) -0.015(2) 0.014(2) 0.021(3)
F64 0.108(4) 0.113(4) 0.035(2) -0.023(2) 0.025(2) 0.039(3)
C65 0.046(3) 0.068(3) 0.0194(19) -0.001(2) 0.0180(19) 0.004(4)
F65 0.070(3) 0.092(5) 0.0301(19) 0.008(3) 0.0279(18) 0.005(5)
C66 0.034(3) 0.037(3) 0.031(2) -0.0020(19) 0.010(2) -0.001(3)
F66 0.045(2) 0.044(3) 0.029(3) 0.004(2) 0.013(2) -0.013(2)
C61A 0.024(3) 0.0151(17) 0.026(2) 0.0006(15) 0.007(2) 0.0016(17)
C62A 0.039(3) 0.0237(18) 0.032(2) -0.0007(15) 0.022(2) 0.001(2)
F62A 0.075(4) 0.0142(15) 0.052(3) -0.0013(15) 0.043(3) -0.0035(18)
C63A 0.050(4) 0.025(2) 0.038(2) -0.0114(16) 0.020(3) -0.001(2)
F63A 0.106(5) 0.0282(18) 0.065(3) -0.0221(17) 0.051(3) -0.012(2)
C64A 0.048(3) 0.038(2) 0.024(2) -0.0062(16) 0.017(2) 0.007(2)
F64A 0.075(3) 0.055(2) 0.0313(18) -0.0177(15) 0.025(2) 0.003(2)
C65A 0.040(3) 0.030(2) 0.027(2) -0.0015(14) 0.013(2) 0.0016(19)
F65A 0.085(4) 0.044(2) 0.0268(19) 0.0062(15) 0.031(2) 0.0051(19)
C66A 0.024(3) 0.023(2) 0.0132(17) -0.0015(14) 0.0070(17) -0.0013(18)
F66A 0.041(3) 0.0199(15) 0.023(2) 0.0005(13) 0.0126(19) -0.0065(16)
N6 0.0223(5) 0.0180(4) 0.0187(4) 0.0025(4) 0.0028(4) 0.0009(4)
C67 0.0260(6) 0.0199(5) 0.0176(5) 0.0021(4) 0.0029(4) 0.0001(4)
C68 0.0399(8) 0.0227(6) 0.0350(7) 0.0040(5) 0.0072(6) -0.0110(6)
N5 0.0148(4) 0.0158(4) 0.0187(4) 0.0024(3) 0.0047(3) 0.0021(3)
C71 0.0212(6) 0.0233(6) 0.0256(6) 0.0002(4) 0.0077(5) 0.0069(4)
C72 0.0164(5) 0.0212(5) 0.0203(5) 0.0014(4) 0.0058(4) 0.0044(4)
C73 0.0148(5) 0.0381(7) 0.0329(7) -0.0097(6) 0.0052(5) 0.0033(5)
C74 0.0176(6) 0.0302(6) 0.0312(7) -0.0103(5) 0.0054(5) -0.0010(5)
C75 0.0170(5) 0.0183(5) 0.0222(5) 0.0001(4) 0.0062(4) 0.0021(4)
C76 0.0205(6) 0.0259(6) 0.0336(7) -0.0064(5) 0.0067(5) 0.0049(5)
O2 0.0227(4) 0.0164(4) 0.0177(4) 0.0029(3) 0.0066(3) -0.0004(3)
C81 0.0233(5) 0.0183(5) 0.0144(5) 0.0021(4) 0.0040(4) -0.0024(4)
C82 0.0268(6) 0.0194(5) 0.0162(5) 0.0037(4) 0.0034(4) -0.0005(4)
C83 0.0338(7) 0.0224(6) 0.0213(6) 0.0078(5) 0.0026(5) -0.0015(5)
C84 0.0349(7) 0.0288(6) 0.0232(6) 0.0097(5) 0.0059(5) -0.0070(5)
C85 0.0287(6) 0.0322(7) 0.0214(6) 0.0040(5) 0.0093(5) -0.0061(5)
C86 0.0253(6) 0.0233(6) 0.0180(5) 0.0011(4) 0.0070(4) -0.0029(5)
C87 0.0250(6) 0.0255(6) 0.0225(6) -0.0007(5) 0.0121(5) -0.0016(5)
C88 0.0214(6) 0.0306(7) 0.0340(7) -0.0054(5) 0.0137(5) 0.0000(5)
F88 0.0207(4) 0.0366(5) 0.0453(5) -0.0132(4) 0.0062(4) -0.0015(3)
C89 0.0212(6) 0.0403(8) 0.0436(8) -0.0013(6) 0.0158(6) 0.0074(6)
F89 0.0211(4) 0.0585(7) 0.0684(7) -0.0026(5) 0.0103(4) 0.0156(4)
C90 0.0335(7) 0.0324(7) 0.0465(9) 0.0033(6) 0.0267(7) 0.0103(6)
F90 0.0434(6) 0.0385(5) 0.0730(7) 0.0073(5) 0.0353(5) 0.0177(4)
C91 0.0358(7) 0.0264(6) 0.0355(7) -0.0041(5) 0.0227(6) -0.0022(5)
F91 0.0502(6) 0.0258(4) 0.0483(6) -0.0097(4) 0.0261(5) -0.0043(4)
C92 0.0278(6) 0.0284(6) 0.0232(6) -0.0015(5) 0.0120(5) -0.0032(5)
F92 0.0348(5) 0.0334(4) 0.0250(4) -0.0019(3) 0.0039(3) -0.0064(4)
C93 0.0286(6) 0.0178(5) 0.0182(5) 0.0051(4) 0.0035(4) 0.0045(4)
C94 0.0307(7) 0.0190(5) 0.0242(6) 0.0023(4) 0.0023(5) 0.0031(5)
F94 0.0343(5) 0.0246(4) 0.0345(4) -0.0059(3) 0.0035(4) -0.0014(3)
C95 0.0384(8) 0.0209(6) 0.0276(6) 0.0002(5) 0.0069(6) 0.0092(5)
F95 0.0483(6) 0.0308(5) 0.0430(5) -0.0116(4) 0.0137(4) 0.0084(4)
C96 0.0325(7) 0.0254(6) 0.0280(6) 0.0068(5) 0.0087(5) 0.0117(5)
F96 0.0364(5) 0.0378(5) 0.0420(5) 0.0047(4) 0.0155(4) 0.0160(4)
C97 0.0272(6) 0.0239(6) 0.0228(6) 0.0057(5) 0.0034(5) 0.0039(5)
F97 0.0270(4) 0.0350(4) 0.0320(4) 0.0021(3) 0.0053(3) 0.0003(3)
C98 0.0300(6) 0.0198(5) 0.0172(5) 0.0037(4) 0.0039(4) 0.0029(5)
F98 0.0332(4) 0.0267(4) 0.0216(4) -0.0035(3) 0.0070(3) -0.0021(3)
C1S 0.092(6) 0.053(5) 0.040(3) 0.009(4) 0.028(4) 0.044(5)
C2S 0.064(3) 0.064(4) 0.044(2) 0.001(3) 0.006(2) 0.036(4)
O1S 0.0422(14) 0.0386(15) 0.0582(17) 0.0030(13) 0.0078(12) 0.0165(11)
C3S 0.0362(18) 0.056(2) 0.074(3) 0.0013(19) 0.0082(17) 0.0103(16)
C4S 0.056(3) 0.036(2) 0.102(4) 0.019(2) 0.030(3) 0.0151(19)
C1SA 0.105(10) 0.034(3) 0.042(3) 0.004(3) 0.031(7) 0.025(5)
C2SA 0.048(3) 0.055(4) 0.044(3) 0.010(3) 0.018(2) 0.027(3)
O1SA 0.0394(15) 0.0318(16) 0.0437(16) 0.0086(12) 0.0190(12) 0.0102(12)
C3SA 0.043(2) 0.0280(16) 0.050(2) 0.0043(14) 0.0230(17) 0.0073(14)
C4SA 0.085(5) 0.050(3) 0.071(4) 0.026(3) 0.055(4) 0.026(3)

loop_
_atom_type_symbol
_atom_type_description
_atom_type_scat_dispersion_real
_atom_type_scat_dispersion_imag
_atom_type_scat_source
C C 0.0033 0.0016 'International Tables Vol C Tables 4.2.6.8 and 6.1.1.4'
H H 0.0000 0.0000 'International Tables Vol C Tables 4.2.6.8 and 6.1.1.4'
N N 0.0061 0.0033 'International Tables Vol C Tables 4.2.6.8 and 6.1.1.4'
O O 0.0106 0.0060 'International Tables Vol C Tables 4.2.6.8 and 6.1.1.4'
F F 0.0171 0.0103 'International Tables Vol C Tables 4.2.6.8 and 6.1.1.4'
Mo Mo -1.6832 0.6857 'International Tables Vol C Tables 4.2.6.8 and 6.1.1.4'

loop_
_geom_angle_atom_site_label_1
_geom_angle_atom_site_label_2
_geom_angle_atom_site_label_3
_geom_angle
N1 Mo1 C1 98.05(5)
N1 Mo1 O1 154.35(4)
C1 Mo1 O1 104.97(5)
N1 Mo1 N2 99.78(4)
C1 Mo1 N2 103.16(5)
O1 Mo1 N2 85.98(4)
N1 Mo1 N3 88.99(4)
C1 Mo1 N3 95.04(5)
O1 Mo1 N3 78.01(4)
N2 Mo1 N3 158.37(4)
C2 C1 Mo1 139.00(9)
C2 C1 H1 114.5(10)
Mo1 C1 H1 106.4(10)
C1 C2 C5 110.65(10)
C1 C2 C4 106.19(10)
C5 C2 C4 112.31(11)
C1 C2 C3 109.31(11)
C5 C2 C3 109.64(11)
C4 C2 C3 108.63(11)
C2 C3 H3A 109.5
C2 C3 H3B 109.5
H3A C3 H3B 109.5
C2 C3 H3C 109.5
H3A C3 H3C 109.5
H3B C3 H3C 109.5
C2 C4 H4A 109.5
C2 C4 H4B 109.5
H4A C4 H4B 109.5
C2 C4 H4C 109.5
H4A C4 H4C 109.5
H4B C4 H4C 109.5
C10 C5 C6 117.81(12)
C10 C5 C2 122.98(11)
C6 C5 C2 119.21(11)
C7 C6 C5 121.18(12)
C7 C6 H6 119.4
C5 C6 H6 119.4
C6 C7 C8 120.22(13)
C6 C7 H7 119.9
C8 C7 H7 119.9
C9 C8 C7 119.47(13)
C9 C8 H8 120.3
C7 C8 H8 120.3
C8 C9 C10 120.17(12)
C8 C9 H9 119.9
C10 C9 H9 119.9
C9 C10 C5 121.07(12)
C9 C10 H10 119.5
C5 C10 H10 119.5
C11 N1 Mo1 167.56(9)
N1 C11 C16 120.62(11)
N1 C11 C12 122.92(11)
C16 C11 C12 116.46(11)
F12 C12 C13 118.57(11)
F12 C12 C11 119.73(11)
C13 C12 C11 121.71(12)
F13 C13 C14 119.42(12)
F13 C13 C12 120.32(12)
C14 C13 C12 120.24(12)
F14 C14 C13 119.72(12)
F14 C14 C15 120.64(12)
C13 C14 C15 119.60(12)
F15 C15 C14 120.10(12)
F15 C15 C16 120.09(12)
C14 C15 C16 119.79(12)
F16 C16 C15 118.68(11)
F16 C16 C11 119.18(11)
C15 C16 C11 122.14(12)
C17 N3 Mo1 170.69(11)
N3 C17 C18 179.21(19)
C17 C18 H18A 109.5
C17 C18 H18B 109.5
H18A C18 H18B 109.5
C17 C18 H18C 109.5
H18A C18 H18C 109.5
H18B C18 H18C 109.5
C25 N2 C22 106.65(10)
C25 N2 Mo1 126.63(8)
C22 N2 Mo1 124.30(9)
C22 C21 H21A 109.5
C22 C21 H21B 109.5
H21A C21 H21B 109.5
C22 C21 H21C 109.5
H21A C21 H21C 109.5
H21B C21 H21C 109.5
C23 C22 N2 109.24(13)
C23 C22 C21 127.05(13)
N2 C22 C21 123.57(11)
C22 C23 C24 107.41(12)
C22 C23 H23 126.3
C24 C23 H23 126.3
C25 C24 C23 107.49(12)
C25 C24 H24 126.3
C23 C24 H24 126.3
C24 C25 N2 109.21(12)
C24 C25 C26 127.41(13)
N2 C25 C26 123.37(11)
C25 C26 H26A 109.5
C25 C26 H26B 109.5
H26A C26 H26B 109.5
C25 C26 H26C 109.5
H26A C26 H26C 109.5
H26B C26 H26C 109.5
C31 O1 Mo1 138.72(7)
O1 C31 C32 120.76(11)
O1 C31 C36 120.35(11)
C32 C31 C36 118.86(10)
C33 C32 C31 120.01(12)
C33 C32 C43 120.47(11)
C31 C32 C43 119.51(10)
C34 C33 C32 120.88(12)
C34 C33 H33 119.6
C32 C33 H33 119.6
C35 C34 C33 119.38(11)
C35 C34 H34 120.3
C33 C34 H34 120.3
C34 C35 C36 120.76(12)
C34 C35 H35 119.6
C36 C35 H35 119.6
C35 C36 C31 120.12(12)
C35 C36 C37 120.75(11)
C31 C36 C37 119.11(10)
C42 C37 C38 116.29(12)
C42 C37 C36 122.32(11)
C38 C37 C36 121.39(12)
F38 C38 C39 117.79(12)
F38 C38 C37 119.91(12)
C39 C38 C37 122.28(13)
F39 C39 C40 120.37(13)
F39 C39 C38 119.92(14)
C40 C39 C38 119.70(13)
F40 C40 C39 119.83(14)
F40 C40 C41 120.26(14)
C39 C40 C41 119.91(13)
F41 C41 C40 120.41(13)
F41 C41 C42 120.47(13)
C40 C41 C42 119.12(14)
F42 C42 C37 119.74(11)
F42 C42 C41 117.56(12)
C37 C42 C41 122.71(13)
C44 C43 C48 116.14(12)
C44 C43 C32 121.58(11)
C48 C43 C32 122.25(11)
F44 C44 C45 118.14(12)
F44 C44 C43 119.67(13)
C45 C44 C43 122.18(13)
F45 C45 C46 119.32(14)
F45 C45 C44 120.69(15)
C46 C45 C44 119.99(13)
F46 C46 C45 120.32(13)
F46 C46 C47 119.94(14)
C45 C46 C47 119.73(13)
F47 C47 C46 119.30(13)
F47 C47 C48 121.32(12)
C46 C47 C48 119.37(13)
F48 C48 C47 118.20(11)
F48 C48 C43 119.21(11)
C47 C48 C43 122.58(12)
N4 Mo2 C51A 94.7(5)
N4 Mo2 C51 100.9(3)
C51A Mo2 C51 6.3(7)
N4 Mo2 O2 151.12(4)
C51A Mo2 O2 111.7(5)
C51 Mo2 O2 105.5(3)
N4 Mo2 N5 99.89(4)
C51A Mo2 N5 103.1(5)
C51 Mo2 N5 101.8(4)
O2 Mo2 N5 85.92(4)
N4 Mo2 N6 88.65(4)
C51A Mo2 N6 93.5(5)
C51 Mo2 N6 93.6(4)
O2 Mo2 N6 78.47(4)
N5 Mo2 N6 160.52(4)
C52 C51 Mo2 136.3(7)
C52 C51 H51 109(3)
Mo2 C51 H51 114(2)
C52 C51 H51A 121(4)
Mo2 C51 H51A 102(4)
H51 C51 H51A 13(6)
C51 C52 C55 111.4(6)
C51 C52 C53 110.8(6)
C55 C52 C53 108.3(7)
C51 C52 C54 104.8(8)
C55 C52 C54 112.0(8)
C53 C52 C54 109.6(8)
C60 C55 C56 117.7(6)
C60 C55 C52 122.9(7)
C56 C55 C52 119.2(6)
C57 C56 C55 121.1(7)
C57 C56 H56 119.4
C55 C56 H56 119.4
C58 C57 C56 120.7(8)
C58 C57 H57 119.7
C56 C57 H57 119.7
C59 C58 C57 119.1(8)
C59 C58 H58 120.5
C57 C58 H58 120.5
C58 C59 C60 120.9(8)
C58 C59 H59 119.6
C60 C59 H59 119.6
C55 C60 C59 120.4(7)
C55 C60 H60 119.8
C59 C60 H60 119.8
C52A C51A Mo2 141.2(9)
C52A C51A H51 113(2)
Mo2 C51A H51 106(2)
C52A C51A H51A 123(4)
Mo2 C51A H51A 96(3)
H51 C51A H51A 11(5)
C51A C52A C55A 111.8(8)
C51A C52A C53A 108.7(8)
C55A C52A C53A 108.3(8)
C51A C52A C54A 105.9(9)
C55A C52A C54A 113.1(9)
C53A C52A C54A 108.8(9)
C52A C53A H53D 109.5
C52A C53A H53E 109.5
H53D C53A H53E 109.5
C52A C53A H53F 109.5
H53D C53A H53F 109.5
H53E C53A H53F 109.5
C52A C54A H54D 109.5
C52A C54A H54E 109.5
H54D C54A H54E 109.5
C52A C54A H54F 109.5
H54D C54A H54F 109.5
H54E C54A H54F 109.5
C60A C55A C56A 117.7(7)
C60A C55A C52A 123.6(8)
C56A C55A C52A 118.7(8)
C57A C56A C55A 121.1(8)
C57A C56A H56A 119.5
C55A C56A H56A 119.5
C58A C57A C56A 119.6(9)
C58A C57A H57A 120.2
C56A C57A H57A 120.2
C57A C58A C59A 120.4(9)
C57A C58A H58A 119.8
C59A C58A H58A 119.8
C60A C59A C58A 119.3(8)
C60A C59A H59A 120.3
C58A C59A H59A 120.3
C55A C60A C59A 122.0(9)
C55A C60A H60A 119.0
C59A C60A H60A 119.0
C61A N4 C61 5.7(5)
C61A N4 Mo2 167.9(3)
C61 N4 Mo2 164.2(3)
C62 C61 C66 116.1(6)
C62 C61 N4 123.1(6)
C66 C61 N4 120.8(6)
F62 C62 C61 119.9(7)
F62 C62 C63 118.5(7)
C61 C62 C63 121.5(7)
F63 C63 C64 119.7(7)
F63 C63 C62 120.2(7)
C64 C63 C62 120.1(7)
F64 C64 C63 121.3(7)
F64 C64 C65 117.9(7)
C63 C64 C65 120.8(6)
F65 C65 C64 121.6(7)
F65 C65 C66 119.9(7)
C64 C65 C66 118.5(7)
F66 C66 C65 118.3(8)
F66 C66 C61 118.8(8)
C65 C66 C61 122.9(7)
N4 C61A C66A 120.6(6)
N4 C61A C62A 122.1(6)
C66A C61A C62A 117.3(7)
F62A C62A C63A 118.6(7)
F62A C62A C61A 119.7(7)
C63A C62A C61A 121.7(6)
F63A C63A C62A 120.0(6)
F63A C63A C64A 120.8(6)
C62A C63A C64A 119.2(6)
F64A C64A C65A 121.6(6)
F64A C64A C63A 118.4(6)
C65A C64A C63A 120.0(6)
F65A C65A C66A 120.5(7)
F65A C65A C64A 118.8(7)
C66A C65A C64A 120.6(7)
F66A C66A C65A 119.3(7)
F66A C66A C61A 119.6(8)
C65A C66A C61A 121.2(7)
C67 N6 Mo2 173.30(10)
N6 C67 C68 178.86(16)
C67 C68 H68A 109.5
C67 C68 H68B 109.5
H68A C68 H68B 109.5
C67 C68 H68C 109.5
H68A C68 H68C 109.5
H68B C68 H68C 109.5
C75 N5 C72 106.95(9)
C75 N5 Mo2 129.23(8)
C72 N5 Mo2 120.84(8)
C72 C71 H71A 109.5
C72 C71 H71B 109.5
H71A C71 H71B 109.5
C72 C71 H71C 109.5
H71A C71 H71C 109.5
H71B C71 H71C 109.5
C73 C72 N5 109.14(11)
C73 C72 C71 128.29(11)
N5 C72 C71 122.37(10)
C72 C73 C74 107.20(11)
C72 C73 H73 126.4
C74 C73 H73 126.4
C75 C74 C73 107.27(11)
C75 C74 H74 126.4
C73 C74 H74 126.4
C74 C75 N5 109.44(11)
C74 C75 C76 126.50(11)
N5 C75 C76 124.06(11)
C75 C76 H76A 109.5
C75 C76 H76B 109.5
H76A C76 H76B 109.5
C75 C76 H76C 109.5
H76A C76 H76C 109.5
H76B C76 H76C 109.5
C81 O2 Mo2 136.15(7)
O2 C81 C86 120.13(11)
O2 C81 C82 121.07(11)
C86 C81 C82 118.73(11)
C83 C82 C81 119.87(13)
C83 C82 C93 119.75(12)
C81 C82 C93 120.30(11)
C84 C83 C82 120.84(13)
C84 C83 H83 119.6
C82 C83 H83 119.6
C83 C84 C85 119.71(12)
C83 C84 H84 120.1
C85 C84 H84 120.1
C84 C85 C86 120.59(13)
C84 C85 H85 119.7
C86 C85 H85 119.7
C85 C86 C81 120.25(13)
C85 C86 C87 120.64(12)
C81 C86 C87 118.99(11)
C88 C87 C92 116.06(13)
C88 C87 C86 121.60(12)
C92 C87 C86 122.33(13)
F88 C88 C89 117.62(14)
F88 C88 C87 119.91(13)
C89 C88 C87 122.44(13)
F89 C89 C88 120.06(14)
F89 C89 C90 120.10(15)
C88 C89 C90 119.82(15)
F90 C90 C91 120.66(14)
F90 C90 C89 119.66(16)
C91 C90 C89 119.68(14)
F91 C91 C90 119.94(15)
F91 C91 C92 120.53(15)
C90 C91 C92 119.52(13)
F92 C92 C91 118.46(12)
F92 C92 C87 119.07(13)
C91 C92 C87 122.46(14)
C98 C93 C94 116.01(12)
C98 C93 C82 122.48(11)
C94 C93 C82 121.45(12)
F94 C94 C95 118.08(12)
F94 C94 C93 119.49(13)
C95 C94 C93 122.43(13)
F95 C95 C96 119.40(14)
F95 C95 C94 120.80(13)
C96 C95 C94 119.80(13)
F96 C96 C95 120.59(13)
F96 C96 C97 119.89(13)
C95 C96 C97 119.52(13)
F97 C97 C98 120.68(12)
F97 C97 C96 119.42(13)
C98 C97 C96 119.89(13)
F98 C98 C97 117.89(12)
F98 C98 C93 119.70(12)
C97 C98 C93 122.33(12)
C2S C1S H1S1 109.5
C2S C1S H1S2 109.5
H1S1 C1S H1S2 109.5
C2S C1S H1S3 109.5
H1S1 C1S H1S3 109.5
H1S2 C1S H1S3 109.5
O1S C2S C1S 108.2(7)
O1S C2S H2S1 110.1
C1S C2S H2S1 110.1
O1S C2S H2S2 110.1
C1S C2S H2S2 110.1
H2S1 C2S H2S2 108.4
C3S O1S C2S 111.9(4)
O1S C3S C4S 109.8(3)
O1S C3S H3S1 109.7
C4S C3S H3S1 109.7
O1S C3S H3S2 109.7
C4S C3S H3S2 109.7
H3S1 C3S H3S2 108.2
C3S C4S H4S1 109.5
C3S C4S H4S2 109.5
H4S1 C4S H4S2 109.5
C3S C4S H4S3 109.5
H4S1 C4S H4S3 109.5
H4S2 C4S H4S3 109.5
C2SA C1SA H1S4 109.5
C2SA C1SA H1S5 109.5
H1S4 C1SA H1S5 109.5
C2SA C1SA H1S6 109.5
H1S4 C1SA H1S6 109.5
H1S5 C1SA H1S6 109.5
O1SA C2SA C1SA 109.3(8)
O1SA C2SA H2S3 109.8
C1SA C2SA H2S3 109.8
O1SA C2SA H2S4 109.8
C1SA C2SA H2S4 109.8
H2S3 C2SA H2S4 108.3
C2SA O1SA C3SA 113.4(4)
O1SA C3SA C4SA 113.8(4)
O1SA C3SA H3S3 108.8
C4SA C3SA H3S3 108.8
O1SA C3SA H3S4 108.8
C4SA C3SA H3S4 108.8
H3S3 C3SA H3S4 107.7
C3SA C4SA H4S4 109.5
C3SA C4SA H4S5 109.5
H4S4 C4SA H4S5 109.5
C3SA C4SA H4S6 109.5
H4S4 C4SA H4S6 109.5
H4S5 C4SA H4S6 109.5

loop_
_geom_bond_atom_site_label_1
_geom_bond_atom_site_label_2
_geom_bond_distance
Mo1 N1 1.7512(10)
Mo1 C1 1.8887(12)
Mo1 O1 1.9947(8)
Mo1 N2 2.0836(10)
Mo1 N3 2.1904(11)
C1 C2 1.5260(17)
C1 H1 0.950(13)
C2 C5 1.5280(18)
C2 C4 1.5393(18)
C2 C3 1.5402(19)
C3 H3A 0.9800
C3 H3B 0.9800
C3 H3C 0.9800
C4 H4A 0.9800
C4 H4B 0.9800
C4 H4C 0.9800
C5 C10 1.3949(17)
C5 C6 1.3996(17)
C6 C7 1.3855(19)
C6 H6 0.9500
C7 C8 1.390(2)
C7 H7 0.9500
C8 C9 1.384(2)
C8 H8 0.9500
C9 C10 1.3942(19)
C9 H9 0.9500
C10 H10 0.9500
N1 C11 1.3780(15)
C11 C16 1.3975(16)
C11 C12 1.3989(17)
C12 F12 1.3376(14)
C12 C13 1.3803(18)
C13 F13 1.3374(15)
C13 C14 1.3797(19)
C14 F14 1.3290(15)
C14 C15 1.3800(19)
C15 F15 1.3340(15)
C15 C16 1.3811(18)
C16 F16 1.3372(15)
N3 C17 1.1310(17)
C17 C18 1.456(2)
C18 H18A 0.9800
C18 H18B 0.9800
C18 H18C 0.9800
N2 C25 1.3949(16)
N2 C22 1.3977(16)
C21 C22 1.492(2)
C21 H21A 0.9800
C21 H21B 0.9800
C21 H21C 0.9800
C22 C23 1.3741(19)
C23 C24 1.415(2)
C23 H23 0.9500
C24 C25 1.3753(19)
C24 H24 0.9500
C25 C26 1.489(2)
C26 H26A 0.9800
C26 H26B 0.9800
C26 H26C 0.9800
O1 C31 1.3362(13)
C31 C32 1.4028(17)
C31 C36 1.4060(17)
C32 C33 1.3953(16)
C32 C43 1.4862(18)
C33 C34 1.386(2)
C33 H33 0.9500
C34 C35 1.386(2)
C34 H34 0.9500
C35 C36 1.3941(16)
C35 H35 0.9500
C36 C37 1.4861(18)
C37 C42 1.3859(19)
C37 C38 1.3894(18)
C38 F38 1.3422(17)
C38 C39 1.384(2)
C39 F39 1.3406(16)
C39 C40 1.376(2)
C40 F40 1.3389(16)
C40 C41 1.383(2)
C41 F41 1.3331(17)
C41 C42 1.3860(19)
C42 F42 1.3391(15)
C43 C44 1.3889(17)
C43 C48 1.3890(17)
C44 F44 1.3422(16)
C44 C45 1.382(2)
C45 F45 1.3386(16)
C45 C46 1.372(2)
C46 F46 1.3429(17)
C46 C47 1.379(2)
C47 F47 1.3305(16)
C47 C48 1.3830(18)
C48 F48 1.3372(14)
Mo2 N4 1.7486(10)
Mo2 C51A 1.878(8)
Mo2 C51 1.904(6)
Mo2 O2 2.0049(8)
Mo2 N5 2.0740(10)
Mo2 N6 2.1922(10)
C51 C52 1.518(7)
C51 H51 0.961(17)
C51 H51A 0.74(3)
C52 C55 1.529(7)
C52 C53 1.540(8)
C52 C54 1.550(8)
C53 H53A 0.9800
C53 H53B 0.9800
C53 H53C 0.9800
C54 H54A 0.9800
C54 H54B 0.9800
C54 H54C 0.9800
C55 C60 1.386(7)
C55 C56 1.398(8)
C56 C57 1.385(8)
C56 H56 0.9500
C57 C58 1.375(8)
C57 H57 0.9500
C58 C59 1.374(9)
C58 H58 0.9500
C59 C60 1.401(8)
C59 H59 0.9500
C60 H60 0.9500
C51A C52A 1.510(9)
C51A H51 1.16(3)
C51A H51A 0.951(19)
C52A C55A 1.522(8)
C52A C53A 1.542(9)
C52A C54A 1.543(9)
C53A H53D 0.9800
C53A H53E 0.9800
C53A H53F 0.9800
C54A H54D 0.9800
C54A H54E 0.9800
C54A H54F 0.9800
C55A C60A 1.374(8)
C55A C56A 1.408(9)
C56A C57A 1.385(9)
C56A H56A 0.9500
C57A C58A 1.376(8)
C57A H57A 0.9500
C58A C59A 1.387(9)
C58A H58A 0.9500
C59A C60A 1.383(9)
C59A H59A 0.9500
C60A H60A 0.9500
N4 C61A 1.354(8)
N4 C61 1.398(6)
C61 C62 1.379(8)
C61 C66 1.393(8)
C62 F62 1.323(8)
C62 C63 1.383(8)
C63 F63 1.328(8)
C63 C64 1.359(8)
C64 F64 1.340(8)
C64 C65 1.364(8)
C65 F65 1.330(8)
C65 C66 1.379(8)
C66 F66 1.345(8)
C61A C66A 1.401(8)
C61A C62A 1.405(8)
C62A F62A 1.349(7)
C62A C63A 1.381(8)
C63A F63A 1.344(7)
C63A C64A 1.392(7)
C64A F64A 1.343(7)
C64A C65A 1.380(7)
C65A F65A 1.344(8)
C65A C66A 1.371(8)
C66A F66A 1.331(8)
N6 C67 1.1354(16)
C67 C68 1.4513(18)
C68 H68A 0.9800
C68 H68B 0.9800
C68 H68C 0.9800
N5 C75 1.3887(15)
N5 C72 1.3926(15)
C71 C72 1.4936(17)
C71 H71A 0.9800
C71 H71B 0.9800
C71 H71C 0.9800
C72 C73 1.3713(18)
C73 C74 1.4239(19)
C73 H73 0.9500
C74 C75 1.3668(17)
C74 H74 0.9500
C75 C76 1.4897(17)
C76 H76A 0.9800
C76 H76B 0.9800
C76 H76C 0.9800
O2 C81 1.3328(14)
C81 C86 1.4064(18)
C81 C82 1.4105(18)
C82 C83 1.3986(17)
C82 C93 1.4827(19)
C83 C84 1.383(2)
C83 H83 0.9500
C84 C85 1.388(2)
C84 H84 0.9500
C85 C86 1.3954(18)
C85 H85 0.9500
C86 C87 1.484(2)
C87 C88 1.390(2)
C87 C92 1.3920(18)
C88 F88 1.3456(16)
C88 C89 1.372(2)
C89 F89 1.3412(19)
C89 C90 1.382(2)
C90 F90 1.3381(18)
C90 C91 1.375(2)
C91 F91 1.3360(16)
C91 C92 1.381(2)
C92 F92 1.3349(17)
C93 C98 1.3931(18)
C93 C94 1.3949(18)
C94 F94 1.3432(16)
C94 C95 1.380(2)
C95 F95 1.3403(16)
C95 C96 1.378(2)
C96 F96 1.3380(17)
C96 C97 1.3809(19)
C97 F97 1.3397(16)
C97 C98 1.379(2)
C98 F98 1.3356(14)
C1S C2S 1.484(9)
C1S H1S1 0.9800
C1S H1S2 0.9800
C1S H1S3 0.9800
C2S O1S 1.420(6)
C2S H2S1 0.9900
C2S H2S2 0.9900
O1S C3S 1.410(5)
C3S C4S 1.490(6)
C3S H3S1 0.9900
C3S H3S2 0.9900
C4S H4S1 0.9800
C4S H4S2 0.9800
C4S H4S3 0.9800
C1SA C2SA 1.508(9)
C1SA H1S4 0.9800
C1SA H1S5 0.9800
C1SA H1S6 0.9800
C2SA O1SA 1.409(7)
C2SA H2S3 0.9900
C2SA H2S4 0.9900
O1SA C3SA 1.410(4)
C3SA C4SA 1.499(6)
C3SA H3S3 0.9900
C3SA H3S4 0.9900
C4SA H4S4 0.9800
C4SA H4S5 0.9800
C4SA H4S6 0.9800
